data_1522259
loop_
_publ_author_name
'Xu, Y.'
'Carlson, S.'
'Soederberg, K.'
'Norrestam, R.'

_publ_section_title
;
 High-pressure studies of Cs2 Cu Cl4 and Cs2 Co Cl4 by X-ray diffraction
 methods
;
_journal_name_full 'Journal of Solid State Chemistry'
_journal_page_first 212
_journal_page_last 217
_journal_volume 153
_journal_year 2000
_chemical_formula_sum 'Cl4 Cs2 Cu'
_chemical_name_systematic 'Cs2 (Cu Cl4)'
_space_group_IT_number 62
_symmetry_space_group_name_Hall '-P 2ac 2n'
_symmetry_space_group_name_H-M 'P n m a'
_cell_angle_alpha 90
_cell_angle_beta 90
_cell_angle_gamma 90
_cell_formula_units_Z 4
_cell_length_a 9.356
_cell_length_b 7.224
_cell_length_c 11.898
_cell_volume 804.159
_citation_journal_id_ASTM JSSCBI
_cod_data_source_file Xu_JSSCBI_2000_1960.cif
_cod_data_source_block Cl4Cs2Cu1
_cod_original_cell_volume 804.1589
_cod_original_formula_sum 'Cl4 Cs2 Cu1'
_cod_database_code 1522259

loop_
_symmetry_equiv_pos_as_xyz
x,y,z
-x+1/2,-y,z+1/2
x+1/2,-y+1/2,-z+1/2
-x,y+1/2,-z
-x,-y,-z
x-1/2,y,-z-1/2
-x-1/2,y-1/2,z-1/2
x,-y-1/2,z

loop_
_atom_site_label
_atom_site_type_symbol
_atom_site_fract_x
_atom_site_fract_y
_atom_site_fract_z
_atom_site_occupancy
_atom_site_U_iso_or_equiv
Cs1 Cs+1 0.1316 0.25 0.1073 1 0.0
Cl1 Cl-1 0.3498 0.25 0.5819 1 0.0
Cl3 Cl-1 0.2998 -0.0174 0.3531 1 0.0
Cu1 Cu+2 0.23 0.25 0.4204 1 0.0
Cs2 Cs+1 -0.0046 0.75 0.333 1 0.0
Cl2 Cl-1 -0.0039 0.25 0.381 1 0.0
